data_2213046
loop_
_publ_author_name
'Kato, Masaru'
'Fujihara, Takashi'
'Yano, Daisaku'
'Nagasawa, Akira'

_publ_section_title
;
 3-Hydroxy-2-methylisothiazolium chloride monohydrate: an
 intermolecular three-dimensional network <i>via</i>
 O---H&#x00B7;&#x00B7;&#x00B7;O and O---H&#x00B7;&#x00B7;&#x00B7;Cl
 hydrogen bonds
;
_journal_coeditor_code WK2042
_journal_issue 4
_journal_name_full 'Acta Crystallographica Section E'
_journal_page_first o1839
_journal_page_last o1841
_journal_paper_doi 10.1107/S1600536807011129
_journal_volume 63
_journal_year 2007
_chemical_formula_iupac 'C4 H6 N O S +, Cl -, H2 O'
_chemical_formula_moiety 'C4 H6 N O S +, Cl -, H2 O'
_chemical_formula_sum 'C4 H8 Cl N O2 S'
_chemical_formula_weight 169.62
_chemical_name_systematic
;
3-Hydroxy-2-methylisothiazolium chloride monohydrate
;
_space_group_IT_number 14
_symmetry_cell_setting monoclinic
_symmetry_space_group_name_Hall '-P 2ybc'
_symmetry_space_group_name_H-M 'P 1 21/c 1'
_atom_sites_solution_hydrogens geom
_atom_sites_solution_primary direct
_atom_sites_solution_secondary difmap
_cell_angle_alpha 90.00
_cell_angle_beta 91.921(2)
_cell_angle_gamma 90.00
_cell_formula_units_Z 4
_cell_length_a 6.0291(6)
_cell_length_b 8.2420(8)
_cell_length_c 14.7222(14)
_cell_measurement_reflns_used 1395
_cell_measurement_temperature 173(2)
_cell_measurement_theta_max 26.31
_cell_measurement_theta_min 2.77
_cell_volume 731.16(12)
_computing_cell_refinement 'SAINT-W2K/NT (Bruker, 2003)'
_computing_data_collection 'SMART-W2K/NT (Bruker, 2003)'
_computing_data_reduction SAINT-W2K/NT
_computing_molecular_graphics 'ORTEP-3 for Windows (Farrugia, 1997)'
_computing_publication_material SHELXTL-NT
_computing_structure_refinement SHELXTL-NT
_computing_structure_solution 'SHELXTL-NT (Bruker, 2003)'
_diffrn_ambient_temperature 173(2)
_diffrn_detector_area_resol_mean 8.366
_diffrn_measured_fraction_theta_full 0.998
_diffrn_measured_fraction_theta_max 0.998
_diffrn_measurement_device_type 'Bruker SMART APEX CCD area-detector'
_diffrn_measurement_method ' \w'
_diffrn_radiation_monochromator graphite
_diffrn_radiation_source 'fine-focus sealed tube'
_diffrn_radiation_type MoK\a
_diffrn_radiation_wavelength 0.71073
_diffrn_reflns_av_R_equivalents 0.0340
_diffrn_reflns_av_sigmaI/netI 0.0392
_diffrn_reflns_limit_h_max 7
_diffrn_reflns_limit_h_min -7
_diffrn_reflns_limit_k_max 7
_diffrn_reflns_limit_k_min -10
_diffrn_reflns_limit_l_max 19
_diffrn_reflns_limit_l_min -19
_diffrn_reflns_number 5225
_diffrn_reflns_theta_full 27.90
_diffrn_reflns_theta_max 27.90
_diffrn_reflns_theta_min 2.77
_diffrn_standards_decay_% 0
_diffrn_standards_interval_time 150
_diffrn_standards_number 46
_exptl_absorpt_coefficient_mu 0.736
_exptl_absorpt_correction_T_max 0.8789
_exptl_absorpt_correction_T_min 0.8431
_exptl_absorpt_correction_type multi-scan
_exptl_absorpt_process_details '(SADABS; Sheldrick, 1996)'
_exptl_crystal_colour colorless
_exptl_crystal_density_diffrn 1.541
_exptl_crystal_density_method 'not measured'
_exptl_crystal_description block
_exptl_crystal_F_000 352
_exptl_crystal_size_max 0.24
_exptl_crystal_size_mid 0.21
_exptl_crystal_size_min 0.18
_refine_diff_density_max 0.421
_refine_diff_density_min -0.281
_refine_ls_extinction_method none
_refine_ls_goodness_of_fit_ref 1.055
_refine_ls_hydrogen_treatment mixed
_refine_ls_matrix_type full
_refine_ls_number_parameters 95
_refine_ls_number_reflns 1743
_refine_ls_number_restraints 0
_refine_ls_restrained_S_all 1.055
_refine_ls_R_factor_all 0.0485
_refine_ls_R_factor_gt 0.0396
_refine_ls_shift/su_max 0.000
_refine_ls_shift/su_mean 0.000
_refine_ls_structure_factor_coef Fsqd
_refine_ls_weighting_details 'calc w=1/[\s^2^(Fo^2^)+(0.0514P)^2^+0.0524P] where P=(Fo^2^+2Fc^2^)/3'
_refine_ls_weighting_scheme calc
_refine_ls_wR_factor_gt 0.0933
_refine_ls_wR_factor_ref 0.0980
_reflns_number_gt 1477
_reflns_number_total 1743
_reflns_threshold_expression I>2\s(I)
_cod_data_source_file wk2042.cif
_cod_data_source_block I
_cod_depositor_comments
;
The following automatic conversions were performed:
'_symmetry_cell_setting' value 'Monoclinic' changed to 'monoclinic'
according to '/home/saulius/struct/CIF-dictionaries/cif_core.dic'
dictionary named 'cif_core.dic' version 2.4.1 from 2010-06-29.

Automatic conversion script
Id: cif_fix_enum 1527 2010-12-29 10:47:43Z saulius 

The following automatic conversions were performed:

'_symmetry_cell_setting' value 'Monoclinic' changed to 'monoclinic'
according to /home/saulius/struct/CIF-dictionaries/cif_core.dic
dictionary named 'cif_core.dic' version 2.4.1 from 2010-06-29.

Automatic conversion script
Id: cif_fix_values 1715 2011-07-08 13:25:40Z adriana 
;
_cod_original_sg_symbol_H-M 'P 21/c'
_cod_database_code 2213046
_cod_database_fobs_code 2213046

loop_
_symmetry_equiv_pos_as_xyz
'x, y, z'
'-x, y+1/2, -z+1/2'
'-x, -y, -z'
'x, -y-1/2, z-1/2'

loop_
_atom_site_type_symbol
_atom_site_label
_atom_site_fract_x
_atom_site_fract_y
_atom_site_fract_z
_atom_site_U_iso_or_equiv
_atom_site_adp_type
_atom_site_calc_flag
_atom_site_refinement_flags
_atom_site_occupancy
Cl Cl1 0.36295(9) 0.96320(6) 0.33374(3) 0.02883(17) Uani d . 1
S S1 -0.22387(9) 0.74074(6) 0.36102(3) 0.02494(17) Uani d . 1
O O1 0.2917(2) 0.60650(18) 0.49143(11) 0.0290(4) Uani d . 1
N N1 0.0167(3) 0.6416(2) 0.38481(11) 0.0218(4) Uani d . 1
C C1 0.1044(3) 0.6750(2) 0.46684(13) 0.0219(4) Uani d . 1
C C4 0.1257(4) 0.5417(3) 0.31670(15) 0.0295(5) Uani d . 1
H H4A 0.2528 0.6009 0.2934 0.044 Uiso calc R 1
H H4B 0.0199 0.5177 0.2665 0.044 Uiso calc R 1
H H4C 0.1770 0.4401 0.3448 0.044 Uiso calc R 1
C C3 -0.2110(4) 0.8279(3) 0.46519(14) 0.0270(5) Uani d . 1
H H3 -0.3202 0.9009 0.4860 0.032 Uiso calc R 1
C C2 -0.0300(4) 0.7835(2) 0.51574(15) 0.0260(5) Uani d . 1
H H2 0.0029 0.8200 0.5759 0.031 Uiso calc R 1
O O2 0.4002(4) 0.7069(2) 0.64756(12) 0.0421(5) Uani d . 1
H H2B 0.396(5) 0.655(4) 0.693(2) 0.058(10) Uiso d . 1
H H1 0.331(5) 0.636(4) 0.544(2) 0.060(10) Uiso d . 1
H H2A 0.467(6) 0.783(4) 0.656(2) 0.068(12) Uiso d . 1

loop_
_atom_site_aniso_label
_atom_site_aniso_U_11
_atom_site_aniso_U_22
_atom_site_aniso_U_33
_atom_site_aniso_U_12
_atom_site_aniso_U_13
_atom_site_aniso_U_23
Cl1 0.0311(3) 0.0292(3) 0.0262(3) 0.0001(2) 0.0008(2) -0.0015(2)
S1 0.0232(3) 0.0287(3) 0.0229(3) 0.0009(2) 0.0002(2) 0.00017(19)
O1 0.0274(8) 0.0321(9) 0.0271(9) 0.0014(7) -0.0048(7) -0.0002(6)
N1 0.0220(8) 0.0236(9) 0.0199(9) 0.0004(7) 0.0024(7) 0.0002(6)
C1 0.0232(10) 0.0212(10) 0.0213(10) -0.0050(8) 0.0002(8) 0.0035(8)
C4 0.0296(11) 0.0332(12) 0.0261(11) 0.0033(9) 0.0049(9) -0.0061(9)
C3 0.0300(11) 0.0254(11) 0.0257(11) 0.0000(9) 0.0044(8) -0.0025(8)
C2 0.0306(11) 0.0245(11) 0.0231(11) -0.0033(9) 0.0013(8) -0.0016(8)
O2 0.0634(13) 0.0362(11) 0.0260(10) -0.0142(9) -0.0103(8) 0.0035(8)

loop_
_atom_type_symbol
_atom_type_description
_atom_type_scat_dispersion_real
_atom_type_scat_dispersion_imag
_atom_type_scat_source
C C 0.0033 0.0016 'International Tables Vol C Tables 4.2.6.8 and 6.1.1.4'
H H 0.0000 0.0000 'International Tables Vol C Tables 4.2.6.8 and 6.1.1.4'
N N 0.0061 0.0033 'International Tables Vol C Tables 4.2.6.8 and 6.1.1.4'
O O 0.0106 0.0060 'International Tables Vol C Tables 4.2.6.8 and 6.1.1.4'
S S 0.1246 0.1234 'International Tables Vol C Tables 4.2.6.8 and 6.1.1.4'
Cl Cl 0.1484 0.1585 'International Tables Vol C Tables 4.2.6.8 and 6.1.1.4'

loop_
_geom_angle_atom_site_label_1
_geom_angle_atom_site_label_2
_geom_angle_atom_site_label_3
_geom_angle
_geom_angle_publ_flag
N1 S1 C3 90.26(9) yes
C1 O1 H1 110(2) no
C1 N1 C4 124.18(17) yes
C1 N1 S1 113.58(14) no
C4 N1 S1 121.97(14) yes
O1 C1 N1 118.49(18) yes
O1 C1 C2 129.52(19) yes
N1 C1 C2 111.99(18) yes
N1 C4 H4A 109.5 no
N1 C4 H4B 109.5 no
H4A C4 H4B 109.5 no
N1 C4 H4C 109.5 no
H4A C4 H4C 109.5 no
H4B C4 H4C 109.5 no
C2 C3 S1 113.30(17) yes
C2 C3 H3 123.3 no
S1 C3 H3 123.3 no
C3 C2 C1 110.85(19) yes
C3 C2 H2 124.6 no
C1 C2 H2 124.6 no
H2B O2 H2A 110(4) no

loop_
_geom_bond_atom_site_label_1
_geom_bond_atom_site_label_2
_geom_bond_distance
_geom_bond_publ_flag
S1 N1 1.6911(17) yes
S1 C3 1.693(2) yes
O1 C1 1.303(2) yes
O1 H1 0.84(3) no
N1 C1 1.331(2) yes
N1 C4 1.469(3) yes
C1 C2 1.419(3) yes
C4 H4A 0.9800 no
C4 H4B 0.9800 no
C4 H4C 0.9800 no
C3 C2 1.351(3) yes
C3 H3 0.9500 no
C2 H2 0.9500 no
O2 H2B 0.79(3) no
O2 H2A 0.75(3) no

loop_
_geom_hbond_atom_site_label_D
_geom_hbond_atom_site_label_H
_geom_hbond_atom_site_label_A
_geom_hbond_site_symmetry_A
_geom_hbond_distance_DH
_geom_hbond_distance_HA
_geom_hbond_distance_DA
_geom_hbond_angle_DHA
_geom_hbond_publ_flag
O2 H2A Cl1 3_676 0.75(3) 2.33(3) 3.080(2) 171(4) yes
O2 H2B Cl1 4_576 0.79(3) 2.31(3) 3.093(2) 172(3) yes
O1 H1 O2 . 0.84(3) 1.67(3) 2.509(2) 176(3) yes

loop_
_geom_torsion_atom_site_label_1
_geom_torsion_atom_site_label_2
_geom_torsion_atom_site_label_3
_geom_torsion_atom_site_label_4
_geom_torsion
_geom_torsion_publ_flag
C3 S1 N1 C1 -1.08(16) no
C3 S1 N1 C4 -175.33(17) no
C4 N1 C1 O1 -5.0(3) no
S1 N1 C1 O1 -179.06(14) no
C4 N1 C1 C2 175.70(17) no
S1 N1 C1 C2 1.6(2) no
N1 S1 C3 C2 0.26(17) no
S1 C3 C2 C1 0.6(2) no
O1 C1 C2 C3 179.4(2) no
N1 C1 C2 C3 -1.4(3) no

loop_
_cod_related_entry_id
_cod_related_entry_database
_cod_related_entry_code
1 ChemSpider 21124921
